data_7120772
loop_
_publ_author_name
'Kilpatrick, Alexander Florian Ross'
'Green, Jennifer'
'Turner, Zoe'
'Buffet, Jean-Charles'
'O&#x2019;Hare, Dermot'

_publ_section_title
;
 Zirconium arene triple-decker sandwich complexes: Synthesis, electronic
 structure and bonding
;
_journal_name_full 'Chem. Commun.'
_journal_paper_doi 10.1039/C7CC07083G
_journal_year 2017
_chemical_formula_moiety 'C36 H46 Zr2'
_chemical_formula_sum 'C36 H46 Zr2'
_chemical_formula_weight 661.17
_chemical_properties_physical Air-sensitive,Moisture-sensitive
_space_group_crystal_system monoclinic
_space_group_IT_number 14
_space_group_name_Hall '-P 2ybc'
_space_group_name_H-M_alt 'P 1 21/c 1'
_symmetry_space_group_name_Hall '-P 2ybc'
_symmetry_space_group_name_H-M 'P 1 21/c 1'
_atom_sites_solution_hydrogens mixed
_audit_creation_method SHELXL-2014/7
_audit_update_record
;
2017-09-07 deposited with the CCDC.
2017-10-13 downloaded from the CCDC.
;
_cell_angle_alpha 90
_cell_angle_beta 107.4180(10)
_cell_angle_gamma 90
_cell_formula_units_Z 4
_cell_length_a 14.4103(3)
_cell_length_b 13.6833(3)
_cell_length_c 16.5470(4)
_cell_measurement_reflns_used 7361
_cell_measurement_temperature 150(2)
_cell_measurement_theta_max 27.485
_cell_measurement_theta_min 5.097
_cell_volume 3113.14(12)
_computing_cell_refinement 'DENZO/SCALEPACK (Otwinowski & Minor, 1997)'
_computing_data_collection 'COLLECT (Nonius, 2001)'
_computing_data_reduction 'DENZO/SCALEPACK (Otwinowski & Minor, 1997)'
_computing_molecular_graphics
;
ORTEP3 for Windows. Farrugia, L. J. J. Appl. Cryst. 1997, 30, 565.
;
_computing_structure_refinement 'SHELXL-2014/7 (Sheldrick, 2014)'
_computing_structure_solution
;
SUPERFLIP 
Palatinus, L.; Chapuis, G. J. Appl. Cryst. 2007, 40, 786-790.
;
_diffrn_ambient_temperature 150(2)
_diffrn_measured_fraction_theta_full 0.992
_diffrn_measured_fraction_theta_max 0.992
_diffrn_measurement_device_type KappaCCD
_diffrn_measurement_method CCD
_diffrn_radiation_type MoK\a
_diffrn_radiation_wavelength 0.71073
_diffrn_reflns_av_R_equivalents 0.0392
_diffrn_reflns_av_unetI/netI 0.0568
_diffrn_reflns_Laue_measured_fraction_full 0.992
_diffrn_reflns_Laue_measured_fraction_max 0.992
_diffrn_reflns_limit_h_max 18
_diffrn_reflns_limit_h_min -18
_diffrn_reflns_limit_k_max 17
_diffrn_reflns_limit_k_min -17
_diffrn_reflns_limit_l_max 21
_diffrn_reflns_limit_l_min -21
_diffrn_reflns_number 13842
_diffrn_reflns_point_group_measured_fraction_full 0.992
_diffrn_reflns_point_group_measured_fraction_max 0.992
_diffrn_reflns_theta_full 26.000
_diffrn_reflns_theta_max 27.480
_diffrn_reflns_theta_min 5.129
_diffrn_source 'fine-focus sealed tube'
_exptl_absorpt_coefficient_mu 0.692
_exptl_absorpt_correction_T_max 1.000
_exptl_absorpt_correction_T_min 0.8996
_exptl_absorpt_correction_type multi-scan
_exptl_absorpt_process_details
;
Multi-scan from symmetry-related measurements using
Sortav (Blessing, 1995)
;
_exptl_crystal_colour 'dark red'
_exptl_crystal_density_diffrn 1.411
_exptl_crystal_description plate
_exptl_crystal_F_000 1368
_exptl_crystal_size_max 0.150
_exptl_crystal_size_mid 0.100
_exptl_crystal_size_min 0.100
_refine_diff_density_max 0.661
_refine_diff_density_min -0.650
_refine_diff_density_rms 0.084
_refine_ls_extinction_method none
_refine_ls_goodness_of_fit_ref 0.963
_refine_ls_hydrogen_treatment mixed
_refine_ls_matrix_type full
_refine_ls_number_parameters 369
_refine_ls_number_reflns 7076
_refine_ls_number_restraints 0
_refine_ls_restrained_S_all 0.963
_refine_ls_R_factor_all 0.0669
_refine_ls_R_factor_gt 0.0384
_refine_ls_shift/su_max 0.000
_refine_ls_shift/su_mean 0.000
_refine_ls_structure_factor_coef Fsqd
_refine_ls_weighting_details 'w=1/[\s^2^(Fo^2^)+(0.0537P)^2^+1.0135P] where P=(Fo^2^+2Fc^2^)/3'
_refine_ls_weighting_scheme calc
_refine_ls_wR_factor_gt 0.0875
_refine_ls_wR_factor_ref 0.1001
_reflns_Friedel_coverage 0.000
_reflns_number_gt 5151
_reflns_number_total 7076
_reflns_threshold_expression 'I > 2\s(I)'
_cod_data_source_file c7cc07083g2.cif
_cod_data_source_block Compound5
_cod_database_code 7120772
_shelx_shelxl_version_number 2014/7
_shelx_space_group_comment
;
The symmetry employed for this shelxl refinement is uniquely defined
by the following loop, which should always be used as a source of
symmetry information in preference to the above space-group names.
They are only intended as comments.
;
_shelx_estimated_absorpt_t_min 0.903
_shelx_estimated_absorpt_t_max 0.934

loop_
_space_group_symop_operation_xyz
'x, y, z'
'-x, y+1/2, -z+1/2'
'-x, -y, -z'
'x, -y-1/2, z-1/2'

loop_
_atom_site_label
_atom_site_type_symbol
_atom_site_fract_x
_atom_site_fract_y
_atom_site_fract_z
_atom_site_U_iso_or_equiv
_atom_site_adp_type
_atom_site_occupancy
_atom_site_site_symmetry_order
_atom_site_calc_flag
_atom_site_refinement_flags_posn
_atom_site_refinement_flags_adp
C1 C 0.6687(2) -0.2074(2) 0.2755(2) 0.0386(8) Uani 1 1 d . .
C2 C 0.6510(2) -0.2081(2) 0.1861(2) 0.0374(7) Uani 1 1 d . .
C3 C 0.5645(2) -0.1568(2) 0.1454(2) 0.0341(7) Uani 1 1 d . .
C4 C 0.5238(2) -0.1237(2) 0.21056(19) 0.0307(6) Uani 1 1 d . .
C5 C 0.4828(2) -0.0303(2) 0.2226(2) 0.0327(7) Uani 1 1 d . .
C6 C 0.5216(2) -0.0078(2) 0.3098(2) 0.0371(7) Uani 1 1 d . .
C7 C 0.5876(2) -0.0801(2) 0.3532(2) 0.0374(7) Uani 1 1 d . .
C8 C 0.5886(2) -0.1557(2) 0.29191(19) 0.0328(7) Uani 1 1 d . .
C9 C 0.7551(3) -0.2545(3) 0.3389(3) 0.0561(10) Uani 1 1 d . .
H9A H 0.7441 -0.3251 0.3406 0.084 Uiso 1 1 calc R U
H9B H 0.7634 -0.2265 0.3951 0.084 Uiso 1 1 calc R U
H9C H 0.8138 -0.2426 0.3221 0.084 Uiso 1 1 calc R U
C10 C 0.7152(3) -0.2568(3) 0.1421(3) 0.0542(10) Uani 1 1 d . .
H10A H 0.7024 -0.3273 0.1387 0.081 Uiso 1 1 calc R U
H10B H 0.7834 -0.2451 0.1739 0.081 Uiso 1 1 calc R U
H10C H 0.7018 -0.2300 0.0848 0.081 Uiso 1 1 calc R U
C11 C 0.5163(3) -0.1513(3) 0.0508(2) 0.0473(9) Uani 1 1 d . .
H11A H 0.5653 -0.1606 0.0213 0.071 Uiso 1 1 calc R U
H11B H 0.4856 -0.0872 0.0362 0.071 Uiso 1 1 calc R U
H11C H 0.4668 -0.2026 0.0337 0.071 Uiso 1 1 calc R U
C12 C 0.4125(3) 0.0312(2) 0.1572(2) 0.0466(9) Uani 1 1 d . .
H12A H 0.3459 0.0132 0.1545 0.070 Uiso 1 1 calc R U
H12B H 0.4223 0.0202 0.1018 0.070 Uiso 1 1 calc R U
H12C H 0.4235 0.1003 0.1725 0.070 Uiso 1 1 calc R U
C13 C 0.4967(3) 0.0826(3) 0.3518(3) 0.0549(10) Uani 1 1 d . .
H13A H 0.4507 0.0653 0.3828 0.082 Uiso 1 1 calc R U
H13B H 0.4671 0.1315 0.3085 0.082 Uiso 1 1 calc R U
H13C H 0.5561 0.1095 0.3913 0.082 Uiso 1 1 calc R U
C14 C 0.6389(3) -0.0829(3) 0.4467(2) 0.0570(11) Uani 1 1 d . .
H14A H 0.6581 -0.0165 0.4672 0.086 Uiso 1 1 calc R U
H14B H 0.6969 -0.1242 0.4576 0.086 Uiso 1 1 calc R U
H14C H 0.5950 -0.1098 0.4764 0.086 Uiso 1 1 calc R U
C15 C 0.8617(2) 0.3463(2) 0.28561(19) 0.0311(7) Uani 1 1 d . .
C16 C 0.7988(2) 0.3511(2) 0.20142(19) 0.0328(7) Uani 1 1 d . .
C17 C 0.8429(2) 0.3057(2) 0.14451(18) 0.0319(7) Uani 1 1 d . .
C18 C 0.9399(2) 0.2751(2) 0.19415(18) 0.0286(6) Uani 1 1 d . .
C19 C 0.9901(2) 0.1842(2) 0.19320(19) 0.0316(7) Uani 1 1 d . .
C20 C 1.0340(2) 0.1576(2) 0.27909(19) 0.0307(7) Uani 1 1 d . .
C21 C 1.0094(2) 0.2246(2) 0.33441(18) 0.0299(6) Uani 1 1 d . .
C22 C 0.9503(2) 0.3002(2) 0.28214(18) 0.0284(6) Uani 1 1 d . .
C23 C 0.8397(3) 0.3866(2) 0.3624(2) 0.0406(8) Uani 1 1 d . .
H23A H 0.8382 0.4581 0.3597 0.061 Uiso 1 1 calc R U
H23B H 0.8901 0.3655 0.4136 0.061 Uiso 1 1 calc R U
H23C H 0.7763 0.3623 0.3640 0.061 Uiso 1 1 calc R U
C24 C 0.6997(2) 0.3971(2) 0.1756(2) 0.0436(8) Uani 1 1 d . .
H24A H 0.6743 0.3987 0.2243 0.065 Uiso 1 1 calc R U
H24B H 0.6559 0.3588 0.1299 0.065 Uiso 1 1 calc R U
H24C H 0.7043 0.4639 0.1558 0.065 Uiso 1 1 calc R U
C25 C 0.8000(3) 0.3031(3) 0.0500(2) 0.0488(9) Uani 1 1 d . .
H25A H 0.7294 0.2949 0.0353 0.073 Uiso 1 1 calc R U
H25B H 0.8279 0.2483 0.0270 0.073 Uiso 1 1 calc R U
H25C H 0.8148 0.3644 0.0258 0.073 Uiso 1 1 calc R U
C26 C 0.9989(3) 0.1293(3) 0.1173(2) 0.0432(8) Uani 1 1 d . .
H26A H 1.0559 0.1527 0.1024 0.065 Uiso 1 1 calc R U
H26B H 0.9402 0.1399 0.0695 0.065 Uiso 1 1 calc R U
H26C H 1.0061 0.0593 0.1304 0.065 Uiso 1 1 calc R U
C27 C 1.0949(2) 0.0669(2) 0.3051(2) 0.0431(8) Uani 1 1 d . .
H27A H 1.1151 0.0609 0.3670 0.065 Uiso 1 1 calc R U
H27B H 1.1526 0.0715 0.2856 0.065 Uiso 1 1 calc R U
H27C H 1.0567 0.0095 0.2798 0.065 Uiso 1 1 calc R U
C28 C 1.0476(3) 0.2252(2) 0.42962(19) 0.0397(8) Uani 1 1 d . .
H28A H 1.0756 0.1612 0.4496 0.060 Uiso 1 1 calc R U
H28B H 0.9942 0.2392 0.4532 0.060 Uiso 1 1 calc R U
H28C H 1.0978 0.2756 0.4480 0.060 Uiso 1 1 calc R U
C29 C 0.8157(2) 0.0199(2) 0.32040(18) 0.0287(6) Uani 1 1 d . .
C30 C 0.8217(2) -0.0019(2) 0.23512(19) 0.0297(6) Uani 1 1 d . .
H30 H 0.866(2) -0.053(2) 0.2325(19) 0.036 Uiso 1 1 d . U
C31 C 0.7620(2) 0.0461(2) 0.15722(18) 0.0299(6) Uani 1 1 d . .
C32 C 0.6809(2) 0.1063(2) 0.16545(18) 0.0298(6) Uani 1 1 d . .
H32 H 0.641(2) 0.144(2) 0.117(2) 0.036 Uiso 1 1 d . U
C33 C 0.6856(2) 0.1420(2) 0.24990(19) 0.0293(6) Uani 1 1 d . .
H33 H 0.640(2) 0.193(2) 0.2586(19) 0.035 Uiso 1 1 d . U
C34 C 0.7569(2) 0.1062(2) 0.32729(18) 0.0291(6) Uani 1 1 d . .
H34 H 0.746(2) 0.119(2) 0.379(2) 0.035 Uiso 1 1 d . U
C35 C 0.8944(3) -0.0156(2) 0.3968(2) 0.0431(8) Uani 1 1 d . .
H35A H 0.9160 -0.0806 0.3854 0.065 Uiso 1 1 calc R U
H35B H 0.8689 -0.0191 0.4454 0.065 Uiso 1 1 calc R U
H35C H 0.9494 0.0299 0.4095 0.065 Uiso 1 1 calc R U
C36 C 0.7587(3) 0.0033(3) 0.0729(2) 0.0457(9) Uani 1 1 d . .
H36A H 0.8224 -0.0245 0.0761 0.069 Uiso 1 1 calc R U
H36B H 0.7424 0.0546 0.0296 0.069 Uiso 1 1 calc R U
H36C H 0.7093 -0.0482 0.0579 0.069 Uiso 1 1 calc R U
Zr1 Zr 0.65980(2) -0.02984(2) 0.24310(2) 0.02593(9) Uani 1 1 d . .
Zr2 Zr 0.84565(2) 0.17184(2) 0.24376(2) 0.02471(9) Uani 1 1 d . .

loop_
_atom_site_aniso_label
_atom_site_aniso_U_11
_atom_site_aniso_U_22
_atom_site_aniso_U_33
_atom_site_aniso_U_23
_atom_site_aniso_U_13
_atom_site_aniso_U_12
C1 0.0298(18) 0.0248(16) 0.052(2) 0.0027(14) -0.0011(15) -0.0022(13)
C2 0.0323(18) 0.0273(16) 0.0495(19) -0.0093(14) 0.0074(15) -0.0054(13)
C3 0.0315(17) 0.0308(16) 0.0381(17) -0.0054(13) 0.0073(14) -0.0071(13)
C4 0.0270(16) 0.0268(15) 0.0358(16) -0.0002(13) 0.0055(13) -0.0088(13)
C5 0.0269(16) 0.0313(16) 0.0407(17) 0.0040(13) 0.0115(14) 0.0008(13)
C6 0.0394(19) 0.0296(16) 0.0505(19) -0.0034(14) 0.0260(16) -0.0078(14)
C7 0.043(2) 0.0345(17) 0.0351(16) 0.0036(14) 0.0128(14) -0.0113(15)
C8 0.0358(18) 0.0232(15) 0.0371(16) 0.0045(12) 0.0073(14) -0.0097(13)
C9 0.044(2) 0.0344(19) 0.077(3) 0.0091(18) -0.001(2) -0.0011(17)
C10 0.042(2) 0.044(2) 0.075(3) -0.0207(19) 0.0144(19) -0.0015(17)
C11 0.044(2) 0.057(2) 0.0371(18) -0.0107(16) 0.0064(16) -0.0127(17)
C12 0.0303(19) 0.041(2) 0.065(2) 0.0104(17) 0.0093(17) 0.0077(15)
C13 0.058(3) 0.050(2) 0.069(3) -0.0188(19) 0.038(2) -0.0079(19)
C14 0.077(3) 0.057(2) 0.0354(18) 0.0054(17) 0.0145(19) -0.021(2)
C15 0.0369(18) 0.0208(14) 0.0373(16) 0.0022(12) 0.0136(14) -0.0017(12)
C16 0.0336(18) 0.0268(15) 0.0380(16) 0.0098(13) 0.0109(14) 0.0010(13)
C17 0.0337(18) 0.0321(16) 0.0288(15) 0.0091(13) 0.0077(13) -0.0032(13)
C18 0.0287(16) 0.0286(15) 0.0307(15) 0.0042(12) 0.0123(13) -0.0040(12)
C19 0.0281(16) 0.0332(16) 0.0349(16) -0.0019(13) 0.0116(13) -0.0013(13)
C20 0.0245(16) 0.0269(15) 0.0390(16) -0.0007(13) 0.0067(13) -0.0023(12)
C21 0.0284(16) 0.0264(15) 0.0312(15) 0.0025(12) 0.0031(13) -0.0056(12)
C22 0.0290(16) 0.0246(14) 0.0323(15) 0.0007(12) 0.0101(13) -0.0036(12)
C23 0.049(2) 0.0321(17) 0.0438(18) -0.0032(14) 0.0189(16) -0.0004(15)
C24 0.038(2) 0.0361(18) 0.058(2) 0.0104(16) 0.0167(17) 0.0058(15)
C25 0.047(2) 0.065(2) 0.0328(17) 0.0145(17) 0.0094(16) 0.0014(18)
C26 0.039(2) 0.049(2) 0.0441(18) -0.0081(16) 0.0168(15) -0.0019(16)
C27 0.0364(19) 0.0330(18) 0.057(2) 0.0014(16) 0.0095(16) 0.0053(15)
C28 0.043(2) 0.0383(18) 0.0306(16) -0.0001(14) 0.0002(14) -0.0057(15)
C29 0.0323(17) 0.0215(14) 0.0274(14) 0.0049(11) 0.0014(12) -0.0048(12)
C30 0.0281(16) 0.0251(15) 0.0352(16) -0.0015(13) 0.0083(13) 0.0001(13)
C31 0.0271(16) 0.0355(16) 0.0268(14) -0.0046(12) 0.0076(12) -0.0033(13)
C32 0.0254(16) 0.0333(16) 0.0270(14) 0.0045(12) 0.0023(12) -0.0022(13)
C33 0.0286(16) 0.0259(15) 0.0350(16) 0.0012(12) 0.0119(13) 0.0013(13)
C34 0.0371(18) 0.0266(15) 0.0247(14) -0.0012(12) 0.0111(13) -0.0068(13)
C35 0.043(2) 0.0335(18) 0.0410(18) 0.0109(14) -0.0051(15) -0.0062(15)
C36 0.046(2) 0.056(2) 0.0374(17) -0.0142(16) 0.0158(16) -0.0128(17)
Zr1 0.02521(16) 0.02273(15) 0.02822(15) -0.00056(11) 0.00550(12) -0.00171(11)
Zr2 0.02522(16) 0.02335(15) 0.02414(14) 0.00199(10) 0.00520(11) -0.00086(11)

loop_
_atom_type_symbol
_atom_type_description
_atom_type_scat_dispersion_real
_atom_type_scat_dispersion_imag
_atom_type_scat_source
C C 0.0033 0.0016 'International Tables Vol C Tables 4.2.6.8 and 6.1.1.4'
H H 0.0000 0.0000 'International Tables Vol C Tables 4.2.6.8 and 6.1.1.4'
Zr Zr -2.9673 0.5597 'International Tables Vol C Tables 4.2.6.8 and 6.1.1.4'

loop_
_geom_angle_atom_site_label_1
_geom_angle_atom_site_label_2
_geom_angle_atom_site_label_3
_geom_angle
C2 C1 C8 107.1(3)
C2 C1 C9 124.9(3)
C8 C1 C9 128.0(3)
C2 C1 Zr1 78.53(18)
C8 C1 Zr1 64.55(16)
C9 C1 Zr1 123.1(2)
C3 C2 C1 110.5(3)
C3 C2 C10 125.1(3)
C1 C2 C10 124.4(3)
C3 C2 Zr1 69.37(17)
C1 C2 Zr1 69.09(17)
C10 C2 Zr1 128.6(2)
C2 C3 C4 107.3(3)
C2 C3 C11 125.8(3)
C4 C3 C11 126.4(3)
C2 C3 Zr1 78.51(18)
C4 C3 Zr1 64.20(15)
C11 C3 Zr1 129.2(2)
C5 C4 C3 130.8(3)
C5 C4 C8 108.3(3)
C3 C4 C8 107.7(3)
C5 C4 Zr1 80.01(17)
C3 C4 Zr1 80.78(17)
C8 C4 Zr1 71.47(16)
C6 C5 C4 106.2(3)
C6 C5 C12 126.0(3)
C4 C5 C12 127.7(3)
C6 C5 Zr1 77.49(18)
C4 C5 Zr1 64.77(16)
C12 C5 Zr1 123.0(2)
C7 C6 C5 111.5(3)
C7 C6 C13 123.7(3)
C5 C6 C13 124.8(3)
C7 C6 Zr1 69.21(18)
C5 C6 Zr1 69.92(17)
C13 C6 Zr1 127.9(2)
C6 C7 C8 106.8(3)
C6 C7 C14 126.2(3)
C8 C7 C14 126.7(3)
C6 C7 Zr1 78.21(18)
C8 C7 Zr1 65.52(16)
C14 C7 Zr1 125.8(2)
C1 C8 C7 130.9(3)
C1 C8 C4 107.4(3)
C7 C8 C4 107.1(3)
C1 C8 Zr1 80.38(18)
C7 C8 Zr1 78.94(16)
C4 C8 Zr1 71.10(16)
C1 C9 H9A 109.5
C1 C9 H9B 109.5
H9A C9 H9B 109.5
C1 C9 H9C 109.5
H9A C9 H9C 109.5
H9B C9 H9C 109.5
C2 C10 H10A 109.5
C2 C10 H10B 109.5
H10A C10 H10B 109.5
C2 C10 H10C 109.5
H10A C10 H10C 109.5
H10B C10 H10C 109.5
C3 C11 H11A 109.5
C3 C11 H11B 109.5
H11A C11 H11B 109.5
C3 C11 H11C 109.5
H11A C11 H11C 109.5
H11B C11 H11C 109.5
C5 C12 H12A 109.5
C5 C12 H12B 109.5
H12A C12 H12B 109.5
C5 C12 H12C 109.5
H12A C12 H12C 109.5
H12B C12 H12C 109.5
C6 C13 H13A 109.5
C6 C13 H13B 109.5
H13A C13 H13B 109.5
C6 C13 H13C 109.5
H13A C13 H13C 109.5
H13B C13 H13C 109.5
C7 C14 H14A 109.5
C7 C14 H14B 109.5
H14A C14 H14B 109.5
C7 C14 H14C 109.5
H14A C14 H14C 109.5
H14B C14 H14C 109.5
C16 C15 C22 107.1(3)
C16 C15 C23 125.4(3)
C22 C15 C23 127.5(3)
C16 C15 Zr2 77.91(17)
C22 C15 Zr2 64.94(15)
C23 C15 Zr2 124.3(2)
C15 C16 C17 110.4(3)
C15 C16 C24 124.9(3)
C17 C16 C24 124.6(3)
C15 C16 Zr2 69.64(16)
C17 C16 Zr2 68.56(16)
C24 C16 Zr2 128.7(2)
C16 C17 C18 107.1(3)
C16 C17 C25 125.0(3)
C18 C17 C25 127.4(3)
C16 C17 Zr2 78.69(16)
C18 C17 Zr2 65.58(15)
C25 C17 Zr2 126.8(2)
C19 C18 C17 130.0(3)
C19 C18 C22 108.2(2)
C17 C18 C22 106.9(3)
C19 C18 Zr2 79.86(17)
C17 C18 Zr2 78.84(16)
C22 C18 Zr2 71.38(16)
C20 C19 C18 106.5(3)
C20 C19 C26 125.9(3)
C18 C19 C26 127.5(3)
C20 C19 Zr2 79.11(18)
C18 C19 Zr2 65.07(16)
C26 C19 Zr2 122.6(2)
C21 C20 C19 111.1(3)
C21 C20 C27 125.9(3)
C19 C20 C27 123.0(3)
C21 C20 Zr2 69.57(17)
C19 C20 Zr2 68.58(17)
C27 C20 Zr2 127.2(2)
C20 C21 C22 107.0(2)
C20 C21 C28 126.7(3)
C22 C21 C28 125.8(3)
C20 C21 Zr2 78.35(17)
C22 C21 Zr2 64.32(15)
C28 C21 Zr2 127.9(2)
C15 C22 C21 131.2(3)
C15 C22 C18 108.4(3)
C21 C22 C18 107.1(2)
C15 C22 Zr2 80.12(17)
C21 C22 Zr2 80.66(16)
C18 C22 Zr2 71.25(16)
C15 C23 H23A 109.5
C15 C23 H23B 109.5
H23A C23 H23B 109.5
C15 C23 H23C 109.5
H23A C23 H23C 109.5
H23B C23 H23C 109.5
C16 C24 H24A 109.5
C16 C24 H24B 109.5
H24A C24 H24B 109.5
C16 C24 H24C 109.5
H24A C24 H24C 109.5
H24B C24 H24C 109.5
C17 C25 H25A 109.5
C17 C25 H25B 109.5
H25A C25 H25B 109.5
C17 C25 H25C 109.5
H25A C25 H25C 109.5
H25B C25 H25C 109.5
C19 C26 H26A 109.5
C19 C26 H26B 109.5
H26A C26 H26B 109.5
C19 C26 H26C 109.5
H26A C26 H26C 109.5
H26B C26 H26C 109.5
C20 C27 H27A 109.5
C20 C27 H27B 109.5
H27A C27 H27B 109.5
C20 C27 H27C 109.5
H27A C27 H27C 109.5
H27B C27 H27C 109.5
C21 C28 H28A 109.5
C21 C28 H28B 109.5
H28A C28 H28B 109.5
C21 C28 H28C 109.5
H28A C28 H28C 109.5
H28B C28 H28C 109.5
C30 C29 C34 115.8(2)
C30 C29 C35 119.8(3)
C34 C29 C35 119.9(3)
C30 C29 Zr1 74.78(17)
C34 C29 Zr1 78.15(17)
C35 C29 Zr1 136.7(2)
C30 C29 Zr2 67.61(16)
C34 C29 Zr2 64.60(15)
C35 C29 Zr2 119.1(2)
Zr1 C29 Zr2 104.19(10)
C31 C30 C29 124.3(3)
C31 C30 Zr2 69.29(16)
C29 C30 Zr2 77.91(16)
C31 C30 Zr1 78.29(17)
C29 C30 Zr1 69.10(17)
Zr2 C30 Zr1 106.18(12)
C31 C30 H30 120.6(19)
C29 C30 H30 115.0(19)
Zr2 C30 H30 130(2)
Zr1 C30 H30 124(2)
C30 C31 C32 116.2(3)
C30 C31 C36 119.1(3)
C32 C31 C36 120.1(3)
C30 C31 Zr2 74.47(16)
C32 C31 Zr2 78.97(17)
C36 C31 Zr2 136.5(2)
C30 C31 Zr1 67.32(16)
C32 C31 Zr1 64.48(16)
C36 C31 Zr1 119.7(2)
Zr2 C31 Zr1 103.70(10)
C33 C32 C31 117.7(3)
C33 C32 Zr1 73.58(16)
C31 C32 Zr1 80.90(17)
C33 C32 Zr2 67.69(16)
C31 C32 Zr2 65.90(16)
Zr1 C32 Zr2 105.09(11)
C33 C32 H32 117.1(18)
C31 C32 H32 120.3(19)
Zr1 C32 H32 136.6(19)
Zr2 C32 H32 118.0(19)
C34 C33 C32 122.9(3)
C34 C33 Zr2 70.07(17)
C32 C33 Zr2 77.56(17)
C34 C33 Zr1 76.68(16)
C32 C33 Zr1 70.27(17)
Zr2 C33 Zr1 107.94(12)
C34 C33 H33 115.3(17)
C32 C33 H33 121.8(17)
Zr2 C33 H33 125.5(19)
Zr1 C33 H33 126.4(19)
C33 C34 C29 117.9(3)
C33 C34 Zr2 73.62(16)
C29 C34 Zr2 80.35(17)
C33 C34 Zr1 68.37(16)
C29 C34 Zr1 66.32(15)
Zr2 C34 Zr1 105.84(11)
C33 C34 H34 118(2)
C29 C34 H34 118.5(19)
Zr2 C34 H34 138.1(19)
Zr1 C34 H34 115.9(19)
C29 C35 H35A 109.5
C29 C35 H35B 109.5
H35A C35 H35B 109.5
C29 C35 H35C 109.5
H35A C35 H35C 109.5
H35B C35 H35C 109.5
C31 C36 H36A 109.5
C31 C36 H36B 109.5
H36A C36 H36B 109.5
C31 C36 H36C 109.5
H36A C36 H36C 109.5
H36B C36 H36C 109.5
C4 Zr1 C8 37.43(10)
C4 Zr1 C29 156.67(10)
C8 Zr1 C29 119.34(10)
C4 Zr1 C32 124.51(10)
C8 Zr1 C32 161.32(11)
C29 Zr1 C32 78.82(10)
C4 Zr1 C33 133.04(11)
C8 Zr1 C33 144.41(11)
C29 Zr1 C33 64.77(10)
C32 Zr1 C33 36.15(10)
C4 Zr1 C30 149.28(11)
C8 Zr1 C30 133.46(11)
C29 Zr1 C30 36.11(10)
C32 Zr1 C30 63.57(10)
C33 Zr1 C30 72.85(11)
C4 Zr1 C7 59.28(11)
C8 Zr1 C7 35.54(11)
C29 Zr1 C7 103.17(11)
C32 Zr1 C7 141.94(11)
C33 Zr1 C7 109.73(10)
C30 Zr1 C7 135.99(11)
C4 Zr1 C5 35.21(10)
C8 Zr1 C5 59.33(11)
C29 Zr1 C5 149.62(11)
C32 Zr1 C5 103.02(10)
C33 Zr1 C5 98.58(10)
C30 Zr1 C5 166.14(10)
C7 Zr1 C5 56.73(11)
C4 Zr1 C1 58.84(11)
C8 Zr1 C1 35.07(11)
C29 Zr1 C1 100.86(10)
C32 Zr1 C1 153.24(11)
C33 Zr1 C1 163.76(11)
C30 Zr1 C1 100.31(11)
C7 Zr1 C1 64.59(11)
C5 Zr1 C1 90.67(10)
C4 Zr1 C3 35.02(11)
C8 Zr1 C3 58.79(11)
C29 Zr1 C3 144.57(11)
C32 Zr1 C3 109.69(10)
C33 Zr1 C3 140.30(10)
C30 Zr1 C3 115.52(10)
C7 Zr1 C3 90.73(10)
C5 Zr1 C3 64.06(10)
C1 Zr1 C3 55.92(10)
C4 Zr1 C34 148.96(11)
C8 Zr1 C34 127.27(10)
C29 Zr1 C34 35.54(10)
C32 Zr1 C34 64.36(10)
C33 Zr1 C34 34.94(10)
C30 Zr1 C34 61.33(10)
C7 Zr1 C34 94.95(10)
C5 Zr1 C34 117.57(10)
C1 Zr1 C34 128.84(10)
C3 Zr1 C34 173.92(10)
C4 Zr1 C31 134.37(10)
C8 Zr1 C31 154.53(11)
C29 Zr1 C31 64.19(10)
C32 Zr1 C31 34.61(10)
C33 Zr1 C31 61.05(10)
C30 Zr1 C31 34.39(10)
C7 Zr1 C31 166.28(10)
C5 Zr1 C31 131.92(10)
C1 Zr1 C31 121.14(11)
C3 Zr1 C31 102.74(10)
C34 Zr1 C31 71.70(9)
C18 Zr2 C22 37.37(10)
C18 Zr2 C31 119.44(10)
C22 Zr2 C31 156.65(10)
C18 Zr2 C34 161.31(10)
C22 Zr2 C34 124.60(10)
C31 Zr2 C34 78.75(10)
C18 Zr2 C33 144.49(10)
C22 Zr2 C33 133.72(10)
C31 Zr2 C33 64.46(10)
C34 Zr2 C33 36.31(10)
C18 Zr2 C30 133.17(10)
C22 Zr2 C30 148.40(11)
C31 Zr2 C30 36.24(10)
C34 Zr2 C30 63.79(10)
C33 Zr2 C30 73.03(10)
C18 Zr2 C17 35.58(10)
C22 Zr2 C17 59.16(10)
C31 Zr2 C17 103.78(10)
C34 Zr2 C17 141.67(11)
C33 Zr2 C17 109.61(10)
C30 Zr2 C17 136.60(10)
C18 Zr2 C19 35.08(10)
C22 Zr2 C19 59.15(10)
C31 Zr2 C19 100.12(10)
C34 Zr2 C19 153.70(11)
C33 Zr2 C19 162.55(10)
C30 Zr2 C19 99.68(10)
C17 Zr2 C19 64.46(10)
C18 Zr2 C15 59.09(10)
C22 Zr2 C15 34.93(10)
C31 Zr2 C15 150.60(11)
C34 Zr2 C15 103.18(10)
C33 Zr2 C15 99.47(10)
C30 Zr2 C15 166.15(10)
C17 Zr2 C15 56.54(10)
C19 Zr2 C15 90.62(10)
C18 Zr2 C21 58.54(10)
C22 Zr2 C21 35.02(10)
C31 Zr2 C21 143.66(10)
C34 Zr2 C21 110.12(10)
C33 Zr2 C21 141.30(10)
C30 Zr2 C21 114.57(10)
C17 Zr2 C21 90.53(10)
C19 Zr2 C21 56.11(10)
C15 Zr2 C21 63.92(10)
C18 Zr2 C32 127.65(10)
C22 Zr2 C32 149.98(10)
C31 Zr2 C32 35.13(10)
C34 Zr2 C32 64.20(10)
C33 Zr2 C32 34.75(10)
C30 Zr2 C32 61.15(10)
C17 Zr2 C32 95.63(10)
C19 Zr2 C32 127.83(10)
C15 Zr2 C32 118.98(10)
C21 Zr2 C32 173.76(9)
C18 Zr2 C29 153.83(10)
C22 Zr2 C29 133.60(10)
C31 Zr2 C29 64.43(10)
C34 Zr2 C29 35.04(10)
C33 Zr2 C29 61.67(10)
C30 Zr2 C29 34.48(9)
C17 Zr2 C29 167.18(10)
C19 Zr2 C29 120.76(10)
C15 Zr2 C29 131.72(10)
C21 Zr2 C29 102.02(9)
C32 Zr2 C29 71.87(9)

loop_
_geom_bond_atom_site_label_1
_geom_bond_atom_site_label_2
_geom_bond_distance
C1 C2 1.423(5)
C1 C8 1.447(5)
C1 C9 1.512(4)
C1 Zr1 2.482(3)
C2 C3 1.413(4)
C2 C10 1.494(5)
C2 Zr1 2.604(3)
C3 C4 1.446(4)
C3 C11 1.512(4)
C3 Zr1 2.487(3)
C4 C5 1.446(4)
C4 C8 1.457(4)
C4 Zr1 2.269(3)
C5 C6 1.416(5)
C5 C12 1.499(4)
C5 Zr1 2.470(3)
C6 C7 1.412(5)
C6 C13 1.514(4)
C6 Zr1 2.567(3)
C7 C8 1.452(4)
C7 C14 1.502(4)
C7 Zr1 2.452(3)
C8 Zr1 2.273(3)
C9 H9A 0.9800
C9 H9B 0.9800
C9 H9C 0.9800
C10 H10A 0.9800
C10 H10B 0.9800
C10 H10C 0.9800
C11 H11A 0.9800
C11 H11B 0.9800
C11 H11C 0.9800
C12 H12A 0.9800
C12 H12B 0.9800
C12 H12C 0.9800
C13 H13A 0.9800
C13 H13B 0.9800
C13 H13C 0.9800
C14 H14A 0.9800
C14 H14B 0.9800
C14 H14C 0.9800
C15 C16 1.418(4)
C15 C22 1.440(4)
C15 C23 1.504(4)
C15 Zr2 2.477(3)
C16 C17 1.426(4)
C16 C24 1.501(4)
C16 Zr2 2.584(3)
C17 C18 1.455(4)
C17 C25 1.500(4)
C17 Zr2 2.453(3)
C18 C19 1.443(4)
C18 C22 1.459(4)
C18 Zr2 2.276(3)
C19 C20 1.419(4)
C19 C26 1.501(4)
C19 Zr2 2.471(3)
C20 C21 1.413(4)
C20 C27 1.506(4)
C20 Zr2 2.607(3)
C21 C22 1.450(4)
C21 C28 1.505(4)
C21 Zr2 2.494(3)
C22 Zr2 2.278(3)
C23 H23A 0.9800
C23 H23B 0.9800
C23 H23C 0.9800
C24 H24A 0.9800
C24 H24B 0.9800
C24 H24C 0.9800
C25 H25A 0.9800
C25 H25B 0.9800
C25 H25C 0.9800
C26 H26A 0.9800
C26 H26B 0.9800
C26 H26C 0.9800
C27 H27A 0.9800
C27 H27B 0.9800
C27 H27C 0.9800
C28 H28A 0.9800
C28 H28B 0.9800
C28 H28C 0.9800
C29 C30 1.470(4)
C29 C34 1.478(4)
C29 C35 1.504(4)
C29 Zr1 2.330(3)
C29 Zr2 2.539(3)
C30 C31 1.473(4)
C30 Zr2 2.400(3)
C30 Zr1 2.406(3)
C30 H30 0.96(3)
C31 C32 1.469(4)
C31 C36 1.501(4)
C31 Zr2 2.330(3)
C31 Zr1 2.554(3)
C32 C33 1.463(4)
C32 Zr1 2.334(3)
C32 Zr2 2.506(3)
C32 H32 0.98(3)
C33 C34 1.465(4)
C33 Zr2 2.374(3)
C33 Zr1 2.378(3)
C33 H33 1.00(3)
C34 Zr2 2.326(3)
C34 Zr1 2.490(3)
C34 H34 0.93(3)
C35 H35A 0.9800
C35 H35B 0.9800
C35 H35C 0.9800
C36 H36A 0.9800
C36 H36B 0.9800
C36 H36C 0.9800

loop_
_geom_torsion_atom_site_label_1
_geom_torsion_atom_site_label_2
_geom_torsion_atom_site_label_3
_geom_torsion_atom_site_label_4
_geom_torsion
C8 C1 C2 C3 1.6(4)
C9 C1 C2 C3 -179.5(3)
Zr1 C1 C2 C3 -57.0(2)
C8 C1 C2 C10 -178.2(3)
C9 C1 C2 C10 0.7(5)
Zr1 C1 C2 C10 123.2(3)
C8 C1 C2 Zr1 58.6(2)
C9 C1 C2 Zr1 -122.5(3)
C1 C2 C3 C4 -1.3(4)
C10 C2 C3 C4 178.5(3)
Zr1 C2 C3 C4 -58.10(19)
C1 C2 C3 C11 -172.8(3)
C10 C2 C3 C11 7.0(5)
Zr1 C2 C3 C11 130.4(3)
C1 C2 C3 Zr1 56.8(2)
C10 C2 C3 Zr1 -123.4(3)
C2 C3 C4 C5 135.7(3)
C11 C3 C4 C5 -52.8(5)
Zr1 C3 C4 C5 68.2(3)
C2 C3 C4 C8 0.5(3)
C11 C3 C4 C8 171.9(3)
Zr1 C3 C4 C8 -67.07(19)
C2 C3 C4 Zr1 67.5(2)
C11 C3 C4 Zr1 -121.0(3)
C3 C4 C5 C6 -135.8(3)
C8 C4 C5 C6 -0.8(3)
Zr1 C4 C5 C6 -67.3(2)
C3 C4 C5 C12 44.9(5)
C8 C4 C5 C12 179.9(3)
Zr1 C4 C5 C12 113.4(3)
C3 C4 C5 Zr1 -68.5(3)
C8 C4 C5 Zr1 66.5(2)
C4 C5 C6 C7 2.1(3)
C12 C5 C6 C7 -178.5(3)
Zr1 C5 C6 C7 -56.6(2)
C4 C5 C6 C13 -178.4(3)
C12 C5 C6 C13 0.9(5)
Zr1 C5 C6 C13 122.9(3)
C4 C5 C6 Zr1 58.73(19)
C12 C5 C6 Zr1 -121.9(3)
C5 C6 C7 C8 -2.6(4)
C13 C6 C7 C8 177.9(3)
Zr1 C6 C7 C8 -59.7(2)
C5 C6 C7 C14 -176.9(3)
C13 C6 C7 C14 3.6(5)
Zr1 C6 C7 C14 126.1(3)
C5 C6 C7 Zr1 57.0(2)
C13 C6 C7 Zr1 -122.5(3)
C2 C1 C8 C7 -134.0(3)
C9 C1 C8 C7 47.1(5)
Zr1 C1 C8 C7 -66.2(3)
C2 C1 C8 C4 -1.3(3)
C9 C1 C8 C4 179.9(3)
Zr1 C1 C8 C4 66.57(18)
C2 C1 C8 Zr1 -67.9(2)
C9 C1 C8 Zr1 113.3(3)
C6 C7 C8 C1 134.9(3)
C14 C7 C8 C1 -50.8(5)
Zr1 C7 C8 C1 66.8(3)
C6 C7 C8 C4 2.1(3)
C14 C7 C8 C4 176.3(3)
Zr1 C7 C8 C4 -66.10(19)
C6 C7 C8 Zr1 68.2(2)
C14 C7 C8 Zr1 -117.6(3)
C5 C4 C8 C1 -145.3(3)
C3 C4 C8 C1 0.5(3)
Zr1 C4 C8 C1 -73.0(2)
C5 C4 C8 C7 -0.8(3)
C3 C4 C8 C7 145.0(3)
Zr1 C4 C8 C7 71.5(2)
C5 C4 C8 Zr1 -72.3(2)
C3 C4 C8 Zr1 73.5(2)
C22 C15 C16 C17 2.4(3)
C23 C15 C16 C17 180.0(3)
Zr2 C15 C16 C17 -56.3(2)
C22 C15 C16 C24 -177.7(3)
C23 C15 C16 C24 -0.1(5)
Zr2 C15 C16 C24 123.6(3)
C22 C15 C16 Zr2 58.72(18)
C23 C15 C16 Zr2 -123.7(3)
C15 C16 C17 C18 -2.8(3)
C24 C16 C17 C18 177.2(3)
Zr2 C16 C17 C18 -59.81(19)
C15 C16 C17 C25 -175.7(3)
C24 C16 C17 C25 4.3(5)
Zr2 C16 C17 C25 127.3(3)
C15 C16 C17 Zr2 57.0(2)
C24 C16 C17 Zr2 -123.0(3)
C16 C17 C18 C19 135.0(3)
C25 C17 C18 C19 -52.4(5)
Zr2 C17 C18 C19 66.4(3)
C16 C17 C18 C22 2.1(3)
C25 C17 C18 C22 174.8(3)
Zr2 C17 C18 C22 -66.42(18)
C16 C17 C18 Zr2 68.6(2)
C25 C17 C18 Zr2 -118.8(3)
C17 C18 C19 C20 -135.2(3)
C22 C18 C19 C20 -2.8(3)
Zr2 C18 C19 C20 -69.2(2)
C17 C18 C19 C26 47.1(5)
C22 C18 C19 C26 179.5(3)
Zr2 C18 C19 C26 113.1(3)
C17 C18 C19 Zr2 -66.0(3)
C22 C18 C19 Zr2 66.41(19)
C18 C19 C20 C21 3.2(3)
C26 C19 C20 C21 -179.0(3)
Zr2 C19 C20 C21 -56.4(2)
C18 C19 C20 C27 -179.0(3)
C26 C19 C20 C27 -1.3(5)
Zr2 C19 C20 C27 121.3(3)
C18 C19 C20 Zr2 59.67(19)
C26 C19 C20 Zr2 -122.6(3)
C19 C20 C21 C22 -2.4(3)
C27 C20 C21 C22 179.9(3)
Zr2 C20 C21 C22 -58.28(19)
C19 C20 C21 C28 -175.2(3)
C27 C20 C21 C28 7.2(5)
Zr2 C20 C21 C28 129.0(3)
C19 C20 C21 Zr2 55.9(2)
C27 C20 C21 Zr2 -121.8(3)
C16 C15 C22 C21 -135.5(3)
C23 C15 C22 C21 46.9(5)
Zr2 C15 C22 C21 -68.2(3)
C16 C15 C22 C18 -1.0(3)
C23 C15 C22 C18 -178.5(3)
Zr2 C15 C22 C18 66.33(19)
C16 C15 C22 Zr2 -67.3(2)
C23 C15 C22 Zr2 115.2(3)
C20 C21 C22 C15 135.6(3)
C28 C21 C22 C15 -51.6(5)
Zr2 C21 C22 C15 68.0(3)
C20 C21 C22 C18 0.6(3)
C28 C21 C22 C18 173.5(3)
Zr2 C21 C22 C18 -66.96(19)
C20 C21 C22 Zr2 67.6(2)
C28 C21 C22 Zr2 -119.6(3)
C19 C18 C22 C15 -144.5(2)
C17 C18 C22 C15 -0.7(3)
Zr2 C18 C22 C15 -72.3(2)
C19 C18 C22 C21 1.3(3)
C17 C18 C22 C21 145.1(2)
Zr2 C18 C22 C21 73.5(2)
C19 C18 C22 Zr2 -72.2(2)
C17 C18 C22 Zr2 71.60(19)
C34 C29 C30 C31 -9.9(4)
C35 C29 C30 C31 -166.0(3)
Zr1 C29 C30 C31 58.5(3)
Zr2 C29 C30 C31 -54.3(3)
C34 C29 C30 Zr2 44.4(2)
C35 C29 C30 Zr2 -111.8(3)
Zr1 C29 C30 Zr2 112.75(9)
C34 C29 C30 Zr1 -68.4(2)
C35 C29 C30 Zr1 135.5(3)
Zr2 C29 C30 Zr1 -112.75(9)
C29 C30 C31 C32 -10.9(4)
Zr2 C30 C31 C32 -69.0(2)
Zr1 C30 C31 C32 43.5(2)
C29 C30 C31 C36 -166.9(3)
Zr2 C30 C31 C36 135.0(3)
Zr1 C30 C31 C36 -112.5(3)
C29 C30 C31 Zr2 58.1(3)
Zr1 C30 C31 Zr2 112.49(9)
C29 C30 C31 Zr1 -54.4(3)
Zr2 C30 C31 Zr1 -112.49(9)
C30 C31 C32 C33 21.3(4)
C36 C31 C32 C33 177.0(3)
Zr2 C31 C32 C33 -45.2(2)
Zr1 C31 C32 C33 66.0(2)
C30 C31 C32 Zr1 -44.7(2)
C36 C31 C32 Zr1 111.0(3)
Zr2 C31 C32 Zr1 -111.13(9)
C30 C31 C32 Zr2 66.4(2)
C36 C31 C32 Zr2 -137.9(3)
Zr1 C31 C32 Zr2 111.13(9)
C31 C32 C33 C34 -11.6(4)
Zr1 C32 C33 C34 58.4(3)
Zr2 C32 C33 C34 -56.0(3)
C31 C32 C33 Zr2 44.4(2)
Zr1 C32 C33 Zr2 114.48(9)
C31 C32 C33 Zr1 -70.1(2)
Zr2 C32 C33 Zr1 -114.48(9)
C32 C33 C34 C29 -9.8(4)
Zr2 C33 C34 C29 -69.3(2)
Zr1 C33 C34 C29 45.7(2)
C32 C33 C34 Zr2 59.5(3)
Zr1 C33 C34 Zr2 115.00(9)
C32 C33 C34 Zr1 -55.5(3)
Zr2 C33 C34 Zr1 -115.00(9)
C30 C29 C34 C33 19.9(4)
C35 C29 C34 C33 176.0(3)
Zr1 C29 C34 C33 -46.6(2)
Zr2 C29 C34 C33 65.6(2)
C30 C29 C34 Zr2 -45.7(2)
C35 C29 C34 Zr2 110.4(3)
Zr1 C29 C34 Zr2 -112.14(9)
C30 C29 C34 Zr1 66.4(2)
C35 C29 C34 Zr1 -137.5(3)
Zr2 C29 C34 Zr1 112.14(9)
